data_7111992
loop_
_publ_author_name
'Jamie M. Cameron'
'Jing Gao'
'Laia Vila-Nadal'
'De-Liang Long'
'Leroy Cronin'

_publ_section_title
;
 Formation, self-assembly and transformation of a transient
 selenotungstate building block into clusters, chains and macrocycles
;
_journal_name_full Chem.Commun.
_journal_page_first 2155
_journal_paper_doi 10.1039/c3cc49293a
_journal_volume 50
_journal_year 2014
_chemical_formula_sum 'H140 Li24 Na8 O246 Se8 W48'
_chemical_formula_weight 13884.07
_chemical_name_systematic
;
 ?
;
_space_group_crystal_system monoclinic
_space_group_IT_number 12
_space_group_name_Hall '-C 2y'
_space_group_name_H-M_alt 'C 1 2/m 1'
_symmetry_space_group_name_Hall '-C 2y'
_symmetry_space_group_name_H-M 'C 1 2/m 1'
_atom_sites_solution_primary direct
_atom_sites_solution_secondary 'F map'
_audit_creation_method SHELXL-2013
_cell_angle_alpha 90
_cell_angle_beta 97.632(6)
_cell_angle_gamma 90
_cell_formula_units_Z 2
_cell_length_a 37.7155(19)
_cell_length_b 26.0468(19)
_cell_length_c 14.0820(7)
_cell_measurement_reflns_used 10296
_cell_measurement_temperature 150(2)
_cell_measurement_theta_max 29.0
_cell_measurement_theta_min 2.83
_cell_volume 13711.2(14)
_computing_cell_refinement
;
CrysAlisPro, Agilent Technologies,
Version 1.171.34.49 (release 20-01-2011 CrysAlis171 .NET)
(compiled Jan 20 2011,15:58:25)
;
_computing_data_collection
;
CrysAlisPro, Agilent Technologies,
Version 1.171.34.49 (release 20-01-2011 CrysAlis171 .NET)
(compiled Jan 20 2011,15:58:25)
;
_computing_data_reduction
;
CrysAlisPro, Agilent Technologies,
Version 1.171.34.49 (release 20-01-2011 CrysAlis171 .NET)
(compiled Jan 20 2011,15:58:25)
;
_computing_molecular_graphics Diamond3
_computing_publication_material WinGX
_computing_structure_refinement 'SHELXL-2013 (Sheldrick, 2013)'
_computing_structure_solution 'SHELXS-2013 (Sheldrick, 2013)'
_diffrn_ambient_temperature 150(2)
_diffrn_measured_fraction_theta_full 0.998
_diffrn_measured_fraction_theta_max 0.998
_diffrn_measurement_device_type 'Oxford Gemini A Ultra Altals CCD'
_diffrn_measurement_method '\w & \p scans'
_diffrn_radiation_type MoK\a
_diffrn_radiation_wavelength 0.71073
_diffrn_reflns_av_R_equivalents 0.1517
_diffrn_reflns_av_unetI/netI 0.0899
_diffrn_reflns_Laue_measured_fraction_full 0.998
_diffrn_reflns_Laue_measured_fraction_max 0.998
_diffrn_reflns_limit_h_max 46
_diffrn_reflns_limit_h_min -46
_diffrn_reflns_limit_k_max 32
_diffrn_reflns_limit_k_min -32
_diffrn_reflns_limit_l_max 17
_diffrn_reflns_limit_l_min -17
_diffrn_reflns_number 111086
_diffrn_reflns_point_group_measured_fraction_full 0.998
_diffrn_reflns_point_group_measured_fraction_max 0.998
_diffrn_reflns_theta_full 25.242
_diffrn_reflns_theta_max 25.999
_diffrn_reflns_theta_min 2.835
_diffrn_source 'sealed X-ray tube'
_exptl_absorpt_coefficient_mu 21.220
_exptl_absorpt_correction_T_max 0.413
_exptl_absorpt_correction_T_min 0.241
_exptl_absorpt_correction_type analytical
_exptl_absorpt_process_details
;
CrysAlisPro, Agilent Technologies,
Version 1.171.34.49 (release 20-01-2011 CrysAlis171 .NET)
(compiled Jan 20 2011,15:58:25)
Analytical numeric absorption correction using a multifaceted crystal
            model based on expressions derived by R.C. Clark & J.S. Reid.
(Clark, R. C. & Reid, J. S. (1995). Acta Cryst. A51, 887-897)
;
_exptl_crystal_colour colourless
_exptl_crystal_density_diffrn 3.363
_exptl_crystal_density_method none
_exptl_crystal_description block
_exptl_crystal_F_000 12184
_exptl_crystal_size_max 0.113
_exptl_crystal_size_mid 0.085
_exptl_crystal_size_min 0.080
_refine_diff_density_max 2.69
_refine_diff_density_min -2.51
_refine_diff_density_rms 0.45
_refine_ls_extinction_method none
_refine_ls_goodness_of_fit_ref 1.019
_refine_ls_hydrogen_treatment undef
_refine_ls_matrix_type full
_refine_ls_number_parameters 672
_refine_ls_number_reflns 13795
_refine_ls_number_restraints 1
_refine_ls_restrained_S_all 1.019
_refine_ls_R_factor_all 0.0918
_refine_ls_R_factor_gt 0.0582
_refine_ls_shift/su_max 0.001
_refine_ls_shift/su_mean 0.000
_refine_ls_structure_factor_coef Fsqd
_refine_ls_weighting_details 'w=1/[\s^2^(Fo^2^)+(0.0727P)^2^+129.0127P] where P=(Fo^2^+2Fc^2^)/3'
_refine_ls_weighting_scheme calc
_refine_ls_wR_factor_gt 0.1372
_refine_ls_wR_factor_ref 0.1564
_reflns_Friedel_coverage 0.000
_reflns_number_gt 9574
_reflns_number_total 13795
_reflns_threshold_expression 'I > 2\s(I)'
_cod_data_source_file c3cc49293a.txt
_cod_data_source_block SB1401D1
_cod_depositor_comments
;
The following automatic conversions were performed:

'_atom_sites_solution_primary' value 'direct method' was changed to
'direct'.

Automatic conversion script
Id: cif_fix_values 6452 2018-10-05 10:23:21Z andrius 
;
_cod_database_code 7111992
_shelx_space_group_comment
;
The symmetry employed for this shelxl refinement is uniquely defined
by the following loop, which should always be used as a source of
symmetry information in preference to the above space-group names.
They are only intended as comments.
;
_shelx_estimated_absorpt_t_min 0.198
_shelx_estimated_absorpt_t_max 0.282
_shelxl_version_number 2013-4

loop_
_space_group_symop_operation_xyz
'x, y, z'
'-x, y, -z'
'x+1/2, y+1/2, z'
'-x+1/2, y+1/2, -z'
'-x, -y, -z'
'x, -y, z'
'-x+1/2, -y+1/2, -z'
'x+1/2, -y+1/2, z'

loop_
_atom_site_label
_atom_site_type_symbol
_atom_site_fract_x
_atom_site_fract_y
_atom_site_fract_z
_atom_site_U_iso_or_equiv
_atom_site_adp_type
_atom_site_occupancy
_atom_site_site_symmetry_order
_atom_site_calc_flag
_atom_site_refinement_flags_posn
_atom_site_refinement_flags_adp
_atom_site_refinement_flags_occupancy
W1 W 0.09661(2) 0.28995(3) 0.80296(5) 0.02387(18) Uani 1 1 d . . .
W2 W 0.11398(2) 0.07108(3) 0.97278(5) 0.02129(17) Uani 1 1 d . . .
W3 W 0.00092(2) 0.25297(3) 0.77638(5) 0.02321(18) Uani 1 1 d . . .
W4 W 0.15860(2) 0.19068(3) 0.90987(5) 0.02306(18) Uani 1 1 d . . .
W5 W 0.20520(2) 0.07329(3) 1.00486(5) 0.02395(18) Uani 1 1 d . . .
W6 W 0.19891(2) 0.07142(3) 0.56709(5) 0.02191(17) Uani 1 1 d . . .
W7 W 0.13939(2) 0.29089(3) 0.60484(5) 0.02646(19) Uani 1 1 d . . .
W8 W 0.20080(2) 0.19058(3) 0.71108(6) 0.02630(19) Uani 1 1 d . . .
W9 W 0.25102(2) 0.07309(3) 0.78515(6) 0.02731(19) Uani 1 1 d . . .
W10 W 0.02230(2) 0.36918(3) 0.68720(6) 0.02865(19) Uani 1 1 d . . .
W11 W 0.08759(2) 0.25404(3) 0.37332(5) 0.02361(18) Uani 1 1 d . . .
W12 W 0.06874(2) 0.36953(3) 0.46898(6) 0.0300(2) Uani 1 1 d . . .
Se1 Se 0.15253(4) 0.07402(6) 0.76354(12) 0.0174(4) Uani 1 1 d . . .
Se2 Se 0.04595(4) 0.24740(6) 0.57775(12) 0.0169(4) Uani 1 1 d . . .
Na1 Na 0.2138(9) 0.2085(12) 1.273(2) 0.057(9) Uani 0.3 1 d . . P
Na2 Na 0.2318(13) 0.3683(18) 0.578(3) 0.087(14) Uiso 0.25 1 d D . P
Na3 Na 0.2609(9) 0.2026(12) 0.985(2) 0.054(8) Uiso 0.3 1 d . . P
Na3' Na 0.2722(12) 0.1972(16) 0.929(3) 0.045(11) Uiso 0.2 1 d . . P
Li1 Li 0.1121(10) 0.1804(14) 0.693(3) 0.041(9) Uiso 1 1 d . . .
Li2 Li 0.1420(13) 0.2453(18) 0.160(4) 0.071(13) Uiso 1 1 d . . .
Li4 Li 0.2920(12) 0.0000 0.571(3) 0.029(10) Uiso 1 2 d S . P
Li5 Li 0.3470(13) 0.0000 0.800(4) 0.039(12) Uiso 1 2 d S . P
Li6 Li 0.1654(13) 0.0000 1.223(4) 0.039(12) Uiso 1 2 d S . P
Li7 Li 0.0678(13) 0.0000 1.184(3) 0.034(11) Uiso 1 2 d S . P
O1 O 0.1186(4) 0.0000 1.0011(11) 0.016(3) Uani 1 2 d S T P
O2 O 0.2551(4) 0.0000 0.7830(12) 0.029(4) Uani 1 2 d S T P
O3 O 0.1353(3) 0.3093(4) 0.7347(8) 0.025(3) Uiso 1 1 d . . .
O4 O 0.1597(3) 0.0577(4) 0.8820(8) 0.019(3) Uani 1 1 d . . .
O5 O 0.0902(3) 0.3326(4) 0.3782(8) 0.024(3) Uiso 1 1 d . . .
O6 O 0.2062(5) 0.0000 1.0166(13) 0.029(4) Uani 1 2 d S T P
O7 O 0.0048(3) 0.3307(5) 0.7831(9) 0.029(3) Uani 1 1 d . . .
O8 O 0.2358(3) 0.0877(4) 1.1044(8) 0.022(3) Uani 1 1 d . . .
O9 O -0.0242(3) 0.3735(5) 0.6165(9) 0.033(3) Uani 1 1 d . . .
O10 O 0.2082(4) 0.0000 0.5643(11) 0.026(4) Uani 1 2 d S T P
O11 O 0.1921(3) 0.0586(4) 0.7262(7) 0.014(2) Uani 1 1 d . . .
O12 O 0.1251(3) 0.2614(4) 0.4858(8) 0.021(3) Uani 1 1 d . . .
O13 O 0.0864(3) 0.2529(4) 0.6487(8) 0.017(2) Uiso 1 1 d . . .
O14 O 0.1622(3) 0.0760(4) 1.0550(8) 0.023(3) Uani 1 1 d . . .
O15 O 0.1911(3) 0.2191(4) 0.8300(9) 0.025(3) Uani 1 1 d . . .
O16 O 0.1960(3) 0.1433(4) 0.6116(9) 0.026(3) Uani 1 1 d . . .
O17 O 0.1084(3) 0.3481(5) 0.5643(9) 0.028(3) Uani 1 1 d . . .
O18 O 0.0858(3) 0.0641(4) 0.8625(8) 0.024(3) Uani 1 1 d . . .
O19 O 0.2349(3) 0.0669(4) 0.9067(8) 0.021(3) Uani 1 1 d . . .
O20 O -0.0462(3) 0.2654(4) 0.7162(8) 0.022(3) Uani 1 1 d . . .
O21 O 0.2468(3) 0.0755(4) 0.6519(8) 0.019(3) Uani 1 1 d . . .
O22 O 0.0530(3) 0.2597(4) 0.8193(9) 0.025(3) Uiso 1 1 d . . .
O23 O 0.1615(3) 0.2354(4) 0.9999(9) 0.027(3) Uani 1 1 d . . .
O24 O 0.1956(3) 0.1436(4) 0.9620(8) 0.022(3) Uani 1 1 d . . .
O25 O 0.0421(3) 0.3811(4) 0.5726(8) 0.025(3) Uani 1 1 d . . .
O26 O 0.1798(3) 0.3192(5) 0.5928(9) 0.029(3) Uani 1 1 d . . .
O27 O 0.0238(3) 0.4297(5) 0.7365(9) 0.032(3) Uani 1 1 d . . .
O28 O 0.2332(3) 0.1426(5) 0.7816(8) 0.027(3) Uani 1 1 d . . .
O29 O 0.0699(3) 0.3462(4) 0.7432(8) 0.025(3) Uani 1 1 d . . .
O30 O 0.1257(3) 0.1421(4) 0.9450(8) 0.025(3) Uani 1 1 d . . .
O31 O 0.1526(3) 0.0670(5) 0.5449(9) 0.029(3) Uani 1 1 d . . .
O32 O 0.0195(3) 0.2848(4) 0.6374(8) 0.023(3) Uani 1 1 d . . .
O33 O 0.1206(3) 0.2247(4) 0.8265(8) 0.020(3) Uani 1 1 d . . .
O34 O 0.2309(3) 0.2343(5) 0.6790(9) 0.029(3) Uani 1 1 d . . .
O35 O 0.0532(3) 0.2847(4) 0.4835(8) 0.019(3) Uani 1 1 d . . .
O36 O 0.1578(3) 0.2254(4) 0.6540(8) 0.022(3) Uani 1 1 d . . .
O37 O 0.0840(4) 0.4296(5) 0.4513(9) 0.034(3) Uani 1 1 d . . .
O38 O 0.2949(3) 0.0870(5) 0.8149(9) 0.031(3) Uani 1 1 d . . .
O39 O 0.1558(3) 0.1390(4) 0.7693(9) 0.025(3) Uani 1 1 d . . .
O40 O -0.0084(3) 0.2388(5) 0.8892(9) 0.032(3) Uani 1 1 d . . .
O41 O 0.2117(4) 0.0883(5) 0.4596(9) 0.034(3) Uani 1 1 d . . .
O42 O 0.0747(3) 0.1932(5) 0.4100(9) 0.029(3) Uani 1 1 d . . .
O43 O 0.1109(3) 0.3155(5) 0.9135(8) 0.028(3) Uani 1 1 d . . .
O44 O 0.0063(3) 0.1923(5) 0.7235(9) 0.031(3) Uani 1 1 d . . .
O45 O 0.0853(3) 0.0873(5) 1.0547(9) 0.035(3) Uani 1 1 d . . .
O46 O 0.1178(3) 0.2427(5) 0.2943(9) 0.033(3) Uani 1 1 d . . .
O47 O 0.0693(3) 0.1424(5) 0.7351(11) 0.042(4) Uani 1 1 d . . .
O48 O 0.1050(4) 0.1428(6) 0.5685(10) 0.044(4) Uani 1 1 d . . .
O49 O 0.1628(6) 0.1662(9) 1.1861(16) 0.023(5) Uiso 0.5 1 d . . P
O50 O 0.2003(7) 0.3402(10) 0.8459(19) 0.036(7) Uiso 0.5 1 d . . P
O51 O -0.0618(8) 0.3683(11) 0.834(2) 0.048(8) Uiso 0.5 1 d . . P
O52 O 0.2162(13) 0.4296(17) 0.699(3) 0.042(12) Uiso 0.3 1 d . . P
O53 O 0.2461(12) 0.2904(17) 0.499(3) 0.039(11) Uiso 0.3 1 d . . P
O54 O 0.0613(7) 0.1946(9) 0.9823(17) 0.029(6) Uiso 0.5 1 d . . P
O55 O -0.0664(8) 0.5000 0.388(2) 0.066(9) Uiso 0.8 2 d S . P
O56 O 0.0966(6) 0.2718(9) 0.0978(17) 0.059(6) Uiso 0.7 1 d . . P
O57' O 0.1919(13) 0.3132(18) 1.117(3) 0.046(13) Uiso 0.3 1 d . . P
O57 O 0.1828(9) 0.2865(12) 1.206(2) 0.059(9) Uiso 0.5 1 d . . P
O58 O 0.2394(10) 0.2059(14) 1.120(3) 0.076(11) Uiso 0.5 1 d . . P
O59 O 0.1855(9) 0.2052(13) 1.432(2) 0.063(9) Uiso 0.5 1 d . . P
O60 O -0.0346(14) 0.5000 0.680(4) 0.076(15) Uiso 0.5 2 d S . P
O61' O -0.1978(14) 0.407(2) 0.550(4) 0.054(14) Uiso 0.3 1 d . . P
O61 O -0.1991(9) 0.3685(14) 0.586(2) 0.064(10) Uiso 0.5 1 d . . P
O62 O -0.1684(10) 0.4345(14) 0.445(3) 0.073(11) Uiso 0.5 1 d . . P
O63 O 0.3704(16) 0.0000 0.626(4) 0.062(16) Uiso 0.4 2 d S . P
O64' O -0.1046(17) 0.438(2) 0.179(5) 0.057(17) Uiso 0.25 1 d . . P
O64 O -0.1205(9) 0.4308(13) 0.293(2) 0.062(9) Uiso 0.5 1 d . . P
O65' O -0.1530(12) 0.3607(18) 0.685(3) 0.036(11) Uiso 0.3 1 d . . P
O65 O -0.1400(7) 0.3873(11) 0.7077(19) 0.036(7) Uiso 0.5 1 d . . P
O66 O 0.2994(11) 0.0000 1.014(3) 0.043(10) Uiso 0.5 2 d S . P
O67 O 0.2594(15) 0.335(2) 0.727(3) 0.048(15) Uiso 0.25 1 d D . P
O68 O 0.0490(13) 0.0825(19) 0.581(4) 0.050(13) Uiso 0.3 1 d . . P
O69 O 0.1469(15) 0.091(2) 1.309(4) 0.061(15) Uiso 0.3 1 d . . P
O70 O -0.0407(14) 0.377(2) 1.039(4) 0.056(14) Uiso 0.3 1 d . . P
O71 O 0.0000 0.472(3) 0.5000 0.04(2) Uiso 0.2 2 d S . P
O72 O 0.0000 0.123(3) 1.0000 0.06(2) Uiso 0.3 2 d S . P

loop_
_atom_site_aniso_label
_atom_site_aniso_U_11
_atom_site_aniso_U_22
_atom_site_aniso_U_33
_atom_site_aniso_U_23
_atom_site_aniso_U_13
_atom_site_aniso_U_12
W1 0.0211(4) 0.0283(4) 0.0211(4) -0.0050(3) -0.0014(3) -0.0029(3)
W2 0.0169(4) 0.0227(4) 0.0244(4) -0.0009(3) 0.0032(3) -0.0008(3)
W3 0.0196(4) 0.0317(4) 0.0180(4) 0.0024(3) 0.0011(3) 0.0003(3)
W4 0.0257(4) 0.0201(4) 0.0229(4) -0.0021(3) 0.0013(3) -0.0044(3)
W5 0.0174(4) 0.0333(4) 0.0199(4) -0.0023(3) -0.0025(3) -0.0001(3)
W6 0.0200(4) 0.0238(4) 0.0214(4) 0.0000(3) 0.0009(3) -0.0010(3)
W7 0.0208(4) 0.0361(4) 0.0217(4) -0.0007(3) -0.0002(3) -0.0109(3)
W8 0.0247(4) 0.0244(4) 0.0307(5) -0.0049(3) 0.0071(3) -0.0087(3)
W9 0.0136(4) 0.0436(5) 0.0240(4) 0.0011(3) -0.0004(3) -0.0039(3)
W10 0.0369(5) 0.0216(4) 0.0280(4) -0.0030(3) 0.0063(4) 0.0022(3)
W11 0.0199(4) 0.0314(4) 0.0192(4) -0.0001(3) 0.0013(3) -0.0020(3)
W12 0.0340(5) 0.0232(4) 0.0336(5) 0.0020(3) 0.0080(4) -0.0065(3)
Se1 0.0138(8) 0.0180(8) 0.0198(9) -0.0010(6) -0.0002(7) -0.0001(6)
Se2 0.0143(8) 0.0199(8) 0.0159(9) 0.0006(6) -0.0003(7) -0.0005(7)
Na1 0.07(2) 0.07(2) 0.042(18) -0.027(15) 0.030(16) -0.036(17)
O1 0.018(9) 0.008(7) 0.020(9) 0.000 -0.001(7) 0.000
O2 0.012(9) 0.044(11) 0.030(11) 0.000 -0.001(8) 0.000
O4 0.017(6) 0.018(6) 0.024(7) 0.000(5) 0.008(5) 0.003(5)
O6 0.026(10) 0.025(10) 0.039(11) 0.000 0.014(9) 0.000
O7 0.026(7) 0.030(7) 0.029(7) -0.009(6) -0.002(6) 0.000(6)
O8 0.017(6) 0.026(6) 0.022(7) -0.009(5) -0.005(5) -0.001(5)
O9 0.030(8) 0.019(7) 0.047(9) -0.003(6) -0.003(6) 0.006(5)
O10 0.025(10) 0.037(10) 0.013(9) 0.000 -0.004(7) 0.000
O11 0.009(5) 0.019(6) 0.013(6) 0.010(4) -0.001(5) -0.003(4)
O12 0.016(6) 0.018(6) 0.026(7) 0.006(5) -0.005(5) 0.010(5)
O14 0.029(7) 0.026(7) 0.013(6) -0.002(5) -0.005(5) 0.006(5)
O15 0.023(7) 0.021(7) 0.030(7) -0.006(5) -0.003(6) -0.007(5)
O16 0.027(7) 0.020(6) 0.032(8) 0.002(5) 0.015(6) -0.003(5)
O17 0.022(7) 0.031(7) 0.031(8) 0.007(6) 0.001(6) -0.005(5)
O18 0.013(6) 0.035(7) 0.023(7) -0.002(5) -0.003(5) -0.008(5)
O19 0.022(7) 0.030(7) 0.009(6) 0.000(5) -0.002(5) -0.004(5)
O20 0.023(7) 0.026(6) 0.014(6) -0.010(5) -0.006(5) 0.002(5)
O21 0.013(6) 0.024(6) 0.020(7) 0.003(5) 0.001(5) -0.002(5)
O23 0.028(7) 0.025(7) 0.027(7) 0.001(5) -0.004(6) -0.003(5)
O24 0.021(7) 0.016(6) 0.030(7) 0.001(5) 0.007(6) 0.003(5)
O25 0.031(7) 0.016(6) 0.028(7) 0.007(5) 0.002(6) -0.003(5)
O26 0.030(7) 0.027(7) 0.030(8) 0.007(6) 0.001(6) -0.001(6)
O27 0.030(8) 0.039(8) 0.023(7) 0.002(6) -0.005(6) 0.010(6)
O28 0.019(7) 0.040(8) 0.021(7) 0.010(5) 0.001(5) -0.006(5)
O29 0.019(6) 0.029(7) 0.026(7) 0.005(5) -0.005(5) 0.000(5)
O30 0.026(7) 0.024(7) 0.025(7) -0.004(5) 0.007(6) 0.003(5)
O31 0.020(7) 0.031(7) 0.031(8) -0.003(6) -0.011(6) 0.007(5)
O32 0.026(7) 0.015(6) 0.028(7) 0.005(5) 0.004(6) -0.004(5)
O33 0.022(6) 0.018(6) 0.021(7) 0.000(5) 0.006(5) -0.003(5)
O34 0.025(7) 0.025(7) 0.037(8) 0.006(6) 0.005(6) 0.001(5)
O35 0.011(6) 0.017(6) 0.028(7) 0.001(5) 0.005(5) -0.004(5)
O36 0.025(7) 0.016(6) 0.024(7) 0.004(5) -0.001(5) 0.003(5)
O37 0.037(8) 0.028(7) 0.036(8) 0.005(6) -0.002(7) -0.011(6)
O38 0.034(8) 0.031(7) 0.027(7) -0.001(6) 0.004(6) -0.004(6)
O39 0.006(6) 0.034(7) 0.034(8) -0.001(6) 0.002(5) 0.000(5)
O40 0.024(7) 0.047(8) 0.022(7) 0.010(6) -0.002(6) -0.008(6)
O41 0.046(9) 0.030(7) 0.025(7) 0.008(6) 0.004(6) -0.006(6)
O42 0.026(7) 0.032(7) 0.028(7) -0.003(6) 0.006(6) 0.001(6)
O43 0.029(7) 0.032(7) 0.022(7) -0.004(5) -0.003(6) 0.004(6)
O44 0.030(8) 0.029(7) 0.034(8) 0.003(6) 0.004(6) -0.006(6)
O45 0.028(8) 0.037(8) 0.038(8) -0.004(6) -0.004(6) -0.002(6)
O46 0.019(7) 0.055(9) 0.022(7) 0.005(6) -0.010(6) 0.003(6)
O47 0.015(7) 0.049(9) 0.063(10) 0.019(7) 0.007(7) -0.008(6)
O48 0.030(8) 0.055(10) 0.040(9) -0.005(7) -0.018(7) 0.011(7)

loop_
_atom_type_symbol
_atom_type_description
_atom_type_scat_dispersion_real
_atom_type_scat_dispersion_imag
_atom_type_scat_source
W W -0.8490 6.8722 'International Tables Vol C Tables 4.2.6.8 and 6.1.1.4'
Se Se -0.0929 2.2259 'International Tables Vol C Tables 4.2.6.8 and 6.1.1.4'
Na Na 0.0362 0.0249 'International Tables Vol C Tables 4.2.6.8 and 6.1.1.4'
Li Li -0.0003 0.0001 'International Tables Vol C Tables 4.2.6.8 and 6.1.1.4'
O O 0.0106 0.0060 'International Tables Vol C Tables 4.2.6.8 and 6.1.1.4'
H H 0.0000 0.0000 'International Tables Vol C Tables 4.2.6.8 and 6.1.1.4'

loop_
_geom_angle_atom_site_label_1
_geom_angle_atom_site_label_2
_geom_angle_atom_site_label_3
_geom_angle
_geom_angle_site_symmetry_1
_geom_angle_site_symmetry_3
O43 W1 O22 103.2(6) . .
O43 W1 O29 100.7(5) . .
O22 W1 O29 87.5(5) . .
O43 W1 O3 100.7(6) . .
O22 W1 O3 156.1(5) . .
O29 W1 O3 88.3(5) . .
O43 W1 O33 95.9(5) . .
O22 W1 O33 90.4(5) . .
O29 W1 O33 163.3(5) . .
O3 W1 O33 87.0(5) . .
O43 W1 O13 171.1(5) . .
O22 W1 O13 84.3(4) . .
O29 W1 O13 84.1(4) . .
O3 W1 O13 71.9(4) . .
O33 W1 O13 79.2(4) . .
O43 W1 Li1 134.6(8) . .
O22 W1 Li1 84.7(7) . .
O29 W1 Li1 124.5(7) . .
O3 W1 Li1 78.4(7) . .
O33 W1 Li1 38.8(7) . .
O13 W1 Li1 40.5(7) . .
O45 W2 O18 104.7(6) . .
O45 W2 O1 98.4(6) . .
O18 W2 O1 96.4(6) . .
O45 W2 O30 94.6(5) . .
O18 W2 O30 92.7(5) . .
O1 W2 O30 161.7(6) . .
O45 W2 O14 101.3(5) . .
O18 W2 O14 153.7(5) . .
O1 W2 O14 83.8(6) . .
O30 W2 O14 81.1(5) . .
O45 W2 O4 169.7(5) . .
O18 W2 O4 84.5(5) . .
O1 W2 O4 85.1(5) . .
O30 W2 O4 80.1(4) . .
O14 W2 O4 69.2(4) . .
O40 W3 O44 104.3(6) . .
O40 W3 O20 99.0(5) . .
O44 W3 O20 96.8(5) . .
O40 W3 O22 93.1(5) . .
O44 W3 O22 92.4(5) . .
O20 W3 O22 162.5(5) . .
O40 W3 O7 101.1(6) . .
O44 W3 O7 153.9(5) . .
O20 W3 O7 84.7(5) . .
O22 W3 O7 80.6(5) . .
O40 W3 O32 169.3(5) . .
O44 W3 O32 84.2(5) . .
O20 W3 O32 86.1(5) . .
O22 W3 O32 80.0(4) . .
O7 W3 O32 69.8(4) . .
O23 W4 O30 104.0(5) . .
O23 W4 O15 100.8(5) . .
O30 W4 O15 155.2(5) . .
O23 W4 O24 100.3(5) . .
O30 W4 O24 86.7(5) . .
O15 W4 O24 89.0(5) . .
O23 W4 O33 96.1(5) . .
O30 W4 O33 90.3(5) . .
O15 W4 O33 87.0(5) . .
O24 W4 O33 163.6(5) . .
O23 W4 O39 171.4(5) . .
O30 W4 O39 83.2(4) . .
O15 W4 O39 72.0(4) . .
O24 W4 O39 84.7(4) . .
O33 W4 O39 78.9(4) . .
O23 W4 Li1 135.1(7) . .
O30 W4 Li1 84.4(7) . .
O15 W4 Li1 78.0(7) . .
O24 W4 Li1 124.4(7) . .
O33 W4 Li1 39.1(7) . .
O39 W4 Li1 39.9(7) . .
O8 W5 O14 101.8(5) . .
O8 W5 O19 102.4(5) . .
O14 W5 O19 155.7(5) . .
O8 W5 O6 98.2(7) . .
O14 W5 O6 90.8(6) . .
O19 W5 O6 88.2(6) . .
O8 W5 O24 97.1(5) . .
O14 W5 O24 86.9(5) . .
O19 W5 O24 87.8(5) . .
O6 W5 O24 164.7(7) . .
O8 W5 O4 173.6(4) . .
O14 W5 O4 72.1(4) . .
O19 W5 O4 83.7(4) . .
O6 W5 O4 83.9(6) . .
O24 W5 O4 81.0(4) . .
O41 W6 O31 104.6(6) . .
O41 W6 O10 99.2(6) . .
O31 W6 O10 96.7(6) . .
O41 W6 O16 94.1(5) . .
O31 W6 O16 91.3(5) . .
O10 W6 O16 162.2(6) . .
O41 W6 O21 100.1(5) . .
O31 W6 O21 154.6(5) . .
O10 W6 O21 84.8(6) . .
O16 W6 O21 81.2(5) . .
O41 W6 O11 167.8(5) . .
O31 W6 O11 85.8(5) . .
O10 W6 O11 85.6(5) . .
O16 W6 O11 79.2(4) . .
O21 W6 O11 69.0(4) . .
O26 W7 O12 104.1(5) . .
O26 W7 O3 99.8(5) . .
O12 W7 O3 156.0(5) . .
O26 W7 O17 98.6(5) . .
O12 W7 O17 87.7(5) . .
O3 W7 O17 88.1(5) . .
O26 W7 O36 97.7(5) . .
O12 W7 O36 90.3(5) . .
O3 W7 O36 87.1(5) . .
O17 W7 O36 163.6(5) . .
O26 W7 O13 170.7(5) . .
O12 W7 O13 84.7(4) . .
O3 W7 O13 71.4(4) . .
O17 W7 O13 84.4(4) . .
O36 W7 O13 79.3(4) . .
O26 W7 Li1 136.4(7) . .
O12 W7 Li1 84.9(7) . .
O3 W7 Li1 78.1(7) . .
O17 W7 Li1 124.6(7) . .
O36 W7 Li1 39.0(7) . .
O13 W7 Li1 40.3(7) . .
O34 W8 O16 104.1(5) . .
O34 W8 O15 100.7(5) . .
O16 W8 O15 155.2(5) . .
O34 W8 O28 99.7(5) . .
O16 W8 O28 87.2(5) . .
O15 W8 O28 89.0(5) . .
O34 W8 O36 97.4(5) . .
O16 W8 O36 90.3(5) . .
O15 W8 O36 86.2(5) . .
O28 W8 O36 162.8(5) . .
O34 W8 O39 171.9(5) . .
O16 W8 O39 83.3(4) . .
O15 W8 O39 71.9(4) . .
O28 W8 O39 83.7(4) . .
O36 W8 O39 79.2(4) . .
O34 W8 Li1 136.7(7) . .
O16 W8 Li1 83.8(7) . .
O15 W8 Li1 77.9(7) . .
O28 W8 Li1 123.4(7) . .
O36 W8 Li1 39.5(7) . .
O39 W8 Li1 39.8(7) . .
O38 W9 O21 101.1(5) . .
O38 W9 O19 102.4(5) . .
O21 W9 O19 156.4(5) . .
O38 W9 O2 98.0(6) . .
O21 W9 O2 90.8(6) . .
O19 W9 O2 88.0(6) . .
O38 W9 O28 97.6(5) . .
O21 W9 O28 87.7(5) . .
O19 W9 O28 87.2(5) . .
O2 W9 O28 164.4(6) . .
O38 W9 O11 172.8(5) . .
O21 W9 O11 72.1(4) . .
O19 W9 O11 84.4(4) . .
O2 W9 O11 84.6(6) . .
O28 W9 O11 80.1(4) . .
O27 W10 O7 101.3(5) . .
O27 W10 O25 101.4(5) . .
O7 W10 O25 157.1(5) . .
O27 W10 O9 97.8(5) . .
O7 W10 O9 91.2(5) . .
O25 W10 O9 89.1(5) . .
O27 W10 O29 98.0(5) . .
O7 W10 O29 86.4(5) . .
O25 W10 O29 87.2(5) . .
O9 W10 O29 164.2(5) . .
O27 W10 O32 173.8(5) . .
O7 W10 O32 72.7(5) . .
O25 W10 O32 84.5(4) . .
O9 W10 O32 84.0(5) . .
O29 W10 O32 80.4(5) . .
O46 W11 O42 105.6(6) . .
O46 W11 O20 98.9(5) . 2_556
O42 W11 O20 95.8(5) . 2_556
O46 W11 O12 94.1(5) . .
O42 W11 O12 92.7(5) . .
O20 W11 O12 162.0(5) 2_556 .
O46 W11 O5 99.2(5) . .
O42 W11 O5 154.9(5) . .
O20 W11 O5 84.2(5) 2_556 .
O12 W11 O5 81.4(5) . .
O46 W11 O35 168.4(5) . .
O42 W11 O35 84.9(4) . .
O20 W11 O35 84.5(5) 2_556 .
O12 W11 O35 80.4(4) . .
O5 W11 O35 70.1(4) . .
O37 W12 O5 100.8(6) . .
O37 W12 O25 100.9(6) . .
O5 W12 O25 158.1(5) . .
O37 W12 O9 98.2(6) . 2_556
O5 W12 O9 91.3(5) . 2_556
O25 W12 O9 88.0(5) . 2_556
O37 W12 O17 97.0(6) . .
O5 W12 O17 87.8(5) . .
O25 W12 O17 87.3(5) . .
O9 W12 O17 164.7(5) 2_556 .
O37 W12 O35 173.4(5) . .
O5 W12 O35 72.9(4) . .
O25 W12 O35 85.3(4) . .
O9 W12 O35 84.0(4) 2_556 .
O17 W12 O35 81.1(4) . .
O11 Se1 O39 100.9(5) . .
O11 Se1 O4 102.2(5) . .
O39 Se1 O4 101.6(5) . .
O32 Se2 O35 103.0(5) . .
O32 Se2 O13 101.5(5) . .
O35 Se2 O13 100.7(5) . .
O67 Na1 O49 98(3) 7_557 .
O67 Na1 O57 153(3) 7_557 .
O49 Na1 O57 82.8(15) . .
O67 Na1 O58 69(2) 7_557 .
O49 Na1 O58 85.4(14) . .
O57 Na1 O58 84.7(15) . .
O67 Na1 O34 85(3) 7_557 7_557
O49 Na1 O34 164.0(15) . 7_557
O57 Na1 O34 87.1(12) . 7_557
O58 Na1 O34 81.3(12) . 7_557
O67 Na1 O59 109(3) 7_557 .
O49 Na1 O59 91.9(13) . .
O57 Na1 O59 97.5(15) . .
O58 Na1 O59 176.3(17) . .
O34 Na1 O59 101.8(13) 7_557 .
O67 Na1 Li2 140(3) 7_557 1_556
O49 Na1 Li2 45.3(12) . 1_556
O57 Na1 Li2 38.0(13) . 1_556
O58 Na1 Li2 88.4(16) . 1_556
O34 Na1 Li2 125.1(15) 7_557 1_556
O59 Na1 Li2 91.4(15) . 1_556
O67 Na1 Na2 38(2) 7_557 7_557
O49 Na1 Na2 115.0(15) . 7_557
O57 Na1 Na2 160.3(16) . 7_557
O58 Na1 Na2 104.4(16) . 7_557
O34 Na1 Na2 77.2(12) 7_557 7_557
O59 Na1 Na2 74.5(13) . 7_557
Li2 Na1 Na2 156.3(15) 1_556 7_557
O67 Na1 Na3' 108(2) 7_557 7_557
O49 Na1 Na3' 95.3(13) . 7_557
O57 Na1 Na3' 45.3(11) . 7_557
O58 Na1 Na3' 42.7(12) . 7_557
O34 Na1 Na3' 68.8(9) 7_557 7_557
O59 Na1 Na3' 140.3(15) . 7_557
Li2 Na1 Na3' 67.5(13) 1_556 7_557
Na2 Na1 Na3' 134.7(14) 7_557 7_557
O61' Na2 O26 85(2) 2_556 .
O61' Na2 O67 170(3) 2_556 .
O26 Na2 O67 90(2) . .
O61' Na2 O53 98(2) 2_556 .
O26 Na2 O53 79.9(18) . .
O67 Na2 O53 90(2) . .
O61' Na2 O61 26.9(14) 2_556 2_556
O26 Na2 O61 76.5(16) . 2_556
O67 Na2 O61 159(3) . 2_556
O53 Na2 O61 71.7(19) . 2_556
O61' Na2 O52 96(2) 2_556 .
O26 Na2 O52 91(2) . .
O67 Na2 O52 75(2) . .
O53 Na2 O52 162(2) . .
O61 Na2 O52 121(2) 2_556 .
O61' Na2 O41 92(2) 2_556 7_556
O26 Na2 O41 171(2) . 7_556
O67 Na2 O41 94(2) . 7_556
O53 Na2 O41 91.9(19) . 7_556
O61 Na2 O41 97.7(17) 2_556 7_556
O52 Na2 O41 98(2) . 7_556
O61' Na2 O62 45.0(17) 2_556 2_556
O26 Na2 O62 69.8(14) . 2_556
O67 Na2 O62 125(2) . 2_556
O53 Na2 O62 132(2) . 2_556
O61 Na2 O62 66.1(15) 2_556 2_556
O52 Na2 O62 55.3(16) . 2_556
O41 Na2 O62 114.3(18) 7_556 2_556
O61' Na2 Na1 166(2) 2_556 7_557
O26 Na2 Na1 93.9(14) . 7_557
O67 Na2 Na1 23.2(15) . 7_557
O53 Na2 Na1 68.5(16) . 7_557
O61 Na2 Na1 140(2) 2_556 7_557
O52 Na2 Na1 97.8(18) . 7_557
O41 Na2 Na1 86.3(14) 7_556 7_557
O62 Na2 Na1 146.7(18) 2_556 7_557
Na3' Na3 O58 172(4) . .
Na3' Na3 O57' 19(3) . 7_557
O58 Na3 O57' 154(2) . 7_557
Na3' Na3 Na3 117(4) . 7_557
O58 Na3 Na3 70.2(17) . 7_557
O57' Na3 Na3 121(2) 7_557 7_557
Na3' Na3 O58 70(3) . 7_557
O58 Na3 O58 116.9(16) . 7_557
O57' Na3 O58 77.7(16) 7_557 7_557
Na3 Na3 O58 46.7(13) 7_557 7_557
Na3' Na3 O50 113(4) . 7_557
O58 Na3 O50 59.5(14) . 7_557
O57' Na3 O50 95.2(16) 7_557 7_557
Na3 Na3 O50 111.3(19) 7_557 7_557
O58 Na3 O50 137.5(15) 7_557 7_557
Na3' Na3 O24 108(4) . .
O58 Na3 O24 72.9(14) . .
O57' Na3 O24 121.2(17) 7_557 .
Na3 Na3 O24 103.7(17) 7_557 .
O58 Na3 O24 116.8(14) 7_557 .
O50 Na3 O24 102.8(11) 7_557 .
Na3' Na3 Na3' 132(3) . 7_557
O58 Na3 Na3' 54.9(16) . 7_557
O57' Na3 Na3' 134.8(18) 7_557 7_557
Na3 Na3 Na3' 15.3(10) 7_557 7_557
O58 Na3 Na3' 62.0(12) 7_557 7_557
O50 Na3 Na3' 100.7(15) 7_557 7_557
O24 Na3 Na3' 96.1(13) . 7_557
Na3 Na3' O57' 149(5) . 7_557
Na3 Na3' O58 90(4) . 7_557
O57' Na3' O58 100(3) 7_557 7_557
Na3 Na3' O57 159(4) . 7_557
O57' Na3' O57 27(2) 7_557 7_557
O58 Na3' O57 76.5(15) 7_557 7_557
Na3 Na3' O28 116(4) . .
O57' Na3' O28 90(3) 7_557 .
O58 Na3' O28 103.9(18) 7_557 .
O57 Na3' O28 82.8(15) 7_557 .
Na3 Na3' Na3 48(3) . 7_557
O57' Na3' Na3 133(3) 7_557 7_557
O58 Na3' Na3 42.2(11) 7_557 7_557
O57 Na3' Na3 116.3(16) 7_557 7_557
O28 Na3' Na3 120.5(15) . 7_557
Na3 Na3' Na1 130(4) . 7_557
O57' Na3' Na1 66(2) 7_557 7_557
O58 Na3' Na1 39.7(11) 7_557 7_557
O57 Na3' Na1 39.6(10) 7_557 7_557
O28 Na3' Na1 83.2(12) . 7_557
Na3 Na3' Na1 81.9(11) 7_557 7_557
Na3 Na3' Na3' 37(3) . 7_557
O57' Na3' Na3' 140(3) 7_557 7_557
O58 Na3' Na3' 52.6(13) 7_557 7_557
O57 Na3' Na3' 126(2) 7_557 7_557
O28 Na3' Na3' 122(2) . 7_557
Na3 Na3' Na3' 10.4(7) 7_557 7_557
Na1 Na3' Na3' 92.2(15) 7_557 7_557
O48 Li1 O47 89.9(16) . .
O48 Li1 O39 101.5(16) . .
O47 Li1 O39 101.2(16) . .
O48 Li1 O13 99.9(16) . .
O47 Li1 O13 99.4(16) . .
O39 Li1 O13 150.1(19) . .
O48 Li1 O33 178(2) . .
O47 Li1 O33 92.0(14) . .
O39 Li1 O33 79.5(13) . .
O13 Li1 O33 78.3(12) . .
O48 Li1 O36 93.6(15) . .
O47 Li1 O36 176(2) . .
O39 Li1 O36 79.5(13) . .
O13 Li1 O36 78.6(12) . .
O33 Li1 O36 84.5(13) . .
O48 Li1 W4 147.1(16) . .
O47 Li1 W4 96.4(13) . .
O39 Li1 W4 45.6(8) . .
O13 Li1 W4 110.7(13) . .
O33 Li1 W4 34.0(6) . .
O36 Li1 W4 81.5(11) . .
O48 Li1 W8 97.1(13) . .
O47 Li1 W8 146.9(16) . .
O39 Li1 W8 45.7(8) . .
O13 Li1 W8 111.0(13) . .
O33 Li1 W8 82.1(11) . .
O36 Li1 W8 33.9(6) . .
W4 Li1 W8 61.4(7) . .
O48 Li1 W1 144.8(17) . .
O47 Li1 W1 94.9(12) . .
O39 Li1 W1 111.6(14) . .
O13 Li1 W1 44.9(7) . .
O33 Li1 W1 33.5(6) . .
O36 Li1 W1 81.5(11) . .
W4 Li1 W1 66.9(7) . .
W8 Li1 W1 97.6(9) . .
O48 Li1 W7 96.3(13) . .
O47 Li1 W7 144.7(16) . .
O39 Li1 W7 111.4(14) . .
O13 Li1 W7 45.2(7) . .
O33 Li1 W7 81.3(11) . .
O36 Li1 W7 33.4(6) . .
W4 Li1 W7 96.9(9) . .
W8 Li1 W7 66.8(7) . .
W1 Li1 W7 61.2(6) . .
O57 Li2 O56 125(3) 1_554 .
O57 Li2 O46 97(2) 1_554 .
O56 Li2 O46 88(2) . .
O57 Li2 O49 102(2) 1_554 1_554
O56 Li2 O49 133(3) . 1_554
O46 Li2 O49 90.3(19) . 1_554
O57 Li2 O23 93(2) 1_554 1_554
O56 Li2 O23 89(2) . 1_554
O46 Li2 O23 170(2) . 1_554
O49 Li2 O23 85.1(17) 1_554 1_554
O57 Li2 Na1 52.6(17) 1_554 1_554
O56 Li2 Na1 175(3) . 1_554
O46 Li2 Na1 88.8(17) . 1_554
O49 Li2 Na1 50.4(13) 1_554 1_554
O23 Li2 Na1 95.3(16) 1_554 1_554
O61' Li4 O61' 156(3) 8 3_545
W2 O1 W2 154.9(9) . 6
W9 O2 W9 170.4(9) 6 .
W7 O3 W1 125.1(6) . .
Se1 O4 W5 134.1(6) . .
Se1 O4 W2 118.0(6) . .
W5 O4 W2 95.4(4) . .
W12 O5 W11 120.8(6) . .
W5 O6 W5 170.1(11) 6 .
W10 O7 W3 122.0(6) . .
W10 O9 W12 170.6(7) . 2_556
W6 O10 W6 158.1(10) . 6
Se1 O11 W9 134.3(6) . .
Se1 O11 W6 118.7(5) . .
W9 O11 W6 95.8(4) . .
W7 O12 W11 148.2(6) . .
Se2 O13 Li1 115.0(11) . .
Se2 O13 W1 126.4(5) . .
Li1 O13 W1 94.6(10) . .
Se2 O13 W7 126.5(5) . .
Li1 O13 W7 94.4(10) . .
W1 O13 W7 91.6(4) . .
W5 O14 W2 122.9(6) . .
W8 O15 W4 125.2(6) . .
W8 O16 W6 149.5(7) . .
W7 O17 W12 143.2(7) . .
W9 O19 W5 159.9(7) . .
W3 O20 W11 155.9(6) . 2_556
W9 O21 W6 122.7(5) . .
W1 O22 W3 148.5(7) . .
W4 O23 Li2 138.2(13) . 1_556
W4 O24 W5 144.3(6) . .
W4 O24 Na3 105.6(8) . .
W5 O24 Na3 110.1(8) . .
W10 O25 W12 159.5(7) . .
W7 O26 Na2 172.8(13) . .
W8 O28 W9 144.6(7) . .
W8 O28 Na3' 106.9(10) . .
W9 O28 Na3' 108.3(10) . .
W1 O29 W10 144.6(7) . .
W4 O30 W2 149.6(6) . .
Se2 O32 W10 133.9(6) . .
Se2 O32 W3 118.5(5) . .
W10 O32 W3 95.2(4) . .
W1 O33 W4 142.7(6) . .
W1 O33 Li1 107.7(11) . .
W4 O33 Li1 106.9(11) . .
W8 O34 Na1 149.1(10) . 7_557
Se2 O35 W11 119.6(5) . .
Se2 O35 W12 133.5(6) . .
W11 O35 W12 95.8(4) . .
W7 O36 W8 143.3(6) . .
W7 O36 Li1 107.6(11) . .
W8 O36 Li1 106.6(11) . .
Se1 O39 Li1 115.6(11) . .
Se1 O39 W4 126.7(6) . .
Li1 O39 W4 94.5(10) . .
Se1 O39 W8 126.5(6) . .
Li1 O39 W8 94.5(10) . .
W4 O39 W8 90.7(4) . .
W6 O41 Na2 130.2(12) . 7_556
W11 O46 Li2 159.0(15) . .
Li2 O49 Na1 84.3(17) 1_556 .
O57 O57' Na3' 124(4) . 7_557
O57 O57' Na3 132(3) . 7_557
Na3' O57' Na3 11.3(19) 7_557 7_557
O57' O57 Li2 104(3) . 1_556
O57' O57 Na1 123(3) . .
Li2 O57 Na1 89(2) 1_556 .
O57' O57 Na3' 29(2) . 7_557
Li2 O57 Na3' 113(2) 1_556 7_557
Na1 O57 Na3' 95.1(15) . 7_557
Na3 O58 Na1 179(2) . .
Na3 O58 Na3' 82.9(18) . 7_557
Na1 O58 Na3' 97.6(18) . 7_557
Na3 O58 Na3 63.1(16) . 7_557
Na1 O58 Na3 117.4(17) . 7_557
Na3' O58 Na3 19.8(10) 7_557 7_557
O61 O61' Na2 85(4) . 2_556
O61 O61' Li4 143(4) . 3_455
Na2 O61' Li4 116(3) 2_556 3_455
O61' O61 Na2 68(4) . 2_556
Na1 O67 Na2 119(3) 7_557 .

loop_
_geom_bond_atom_site_label_1
_geom_bond_atom_site_label_2
_geom_bond_distance
_geom_bond_site_symmetry_2
W1 O43 1.712(12) .
W1 O22 1.865(12) .
W1 O29 1.908(12) .
W1 O3 1.919(11) .
W1 O33 1.933(11) .
W1 O13 2.362(11) .
W1 Li1 3.34(4) .
W2 O45 1.735(13) .
W2 O18 1.771(11) .
W2 O1 1.897(3) .
W2 O30 1.954(11) .
W2 O14 2.027(12) .
W2 O4 2.307(10) .
W3 O40 1.712(12) .
W3 O44 1.770(12) .
W3 O20 1.892(11) .
W3 O22 1.984(12) .
W3 O7 2.031(12) .
W3 O32 2.318(11) .
W4 O23 1.715(12) .
W4 O30 1.884(11) .
W4 O15 1.917(12) .
W4 O24 1.926(11) .
W4 O33 1.943(11) .
W4 O39 2.384(12) .
W4 Li1 3.33(4) .
W5 O8 1.734(11) .
W5 O14 1.853(12) .
W5 O19 1.899(11) .
W5 O6 1.9162(18) .
W5 O24 1.949(11) .
W5 O4 2.305(12) .
W6 O41 1.706(12) .
W6 O31 1.737(12) .
W6 O10 1.895(3) .
W6 O16 1.981(11) .
W6 O21 2.032(11) .
W6 O11 2.313(10) .
W7 O26 1.723(12) .
W7 O12 1.858(12) .
W7 O3 1.917(12) .
W7 O17 1.933(12) .
W7 O36 1.934(11) .
W7 O13 2.385(10) .
W7 Li1 3.35(4) .
W8 O34 1.711(12) .
W8 O16 1.857(12) .
W8 O15 1.912(12) .
W8 O28 1.928(12) .
W8 O36 1.938(11) .
W8 O39 2.392(11) .
W8 Li1 3.33(4) .
W9 O38 1.691(13) .
W9 O21 1.863(11) .
W9 O19 1.898(10) .
W9 O2 1.9105(16) .
W9 O28 1.930(12) .
W9 O11 2.296(10) .
W10 O27 1.720(13) .
W10 O7 1.871(12) .
W10 O25 1.891(11) .
W10 O9 1.902(13) .
W10 O29 1.956(12) .
W10 O32 2.305(11) .
W11 O46 1.720(12) .
W11 O42 1.754(12) .
W11 O20 1.896(11) 2_556
W11 O12 1.987(11) .
W11 O5 2.051(11) .
W11 O35 2.294(10) .
W12 O37 1.698(12) .
W12 O5 1.868(11) .
W12 O25 1.903(11) .
W12 O9 1.935(13) 2_556
W12 O17 1.953(12) .
W12 O35 2.302(10) .
Se1 O11 1.697(10) .
Se1 O39 1.698(12) .
Se1 O4 1.708(11) .
Se2 O32 1.694(11) .
Se2 O35 1.696(11) .
Se2 O13 1.715(11) .
Na1 O67 1.52(6) 7_557
Na1 O49 2.41(4) .
Na1 O57 2.47(5) .
Na1 O58 2.48(5) .
Na1 O34 2.58(3) 7_557
Na1 O59 2.61(4) .
Na1 Li2 3.11(6) 1_556
Na1 Na2 3.38(6) 7_557
Na1 Na3' 3.85(5) 7_557
Na2 O61' 2.29(7) 2_556
Na2 O26 2.37(5) .
Na2 O67 2.39(2) .
Na2 O53 2.41(6) .
Na2 O61 2.47(6) 2_556
Na2 O52 2.47(7) .
Na2 O41 2.53(5) 7_556
Na2 O62 2.93(6) 2_556
Na2 Na1 3.38(6) 7_557
Na3 Na3' 0.95(4) .
Na3 O58 2.16(5) .
Na3 O57' 2.47(6) 7_557
Na3 Na3 2.66(6) 7_557
Na3 O58 2.80(5) 7_557
Na3 O50 2.85(4) 7_557
Na3 O24 2.88(3) .
Na3 Na3' 3.20(6) 7_557
Na3' O57' 1.61(6) 7_557
Na3' O58 2.64(6) 7_557
Na3' O57 2.75(6) 7_557
Na3' O28 2.78(5) .
Na3' Na3 3.20(6) 7_557
Na3' Na1 3.86(5) 7_557
Na3' Na3' 3.90(9) 7_557
Li1 O48 1.99(4) .
Li1 O47 2.05(4) .
Li1 O39 2.14(4) .
Li1 O13 2.17(4) .
Li1 O33 2.19(4) .
Li1 O36 2.21(4) .
Li2 O57 1.92(6) 1_554
Li2 O56 1.94(6) .
Li2 O46 2.21(5) .
Li2 O49 2.22(5) 1_554
Li2 O23 2.47(5) 1_554
Li2 Na1 3.11(6) 1_554
Li4 O61' 2.49(6) 8
Li4 O61' 2.49(6) 3_545
O1 W2 1.897(3) 6
O2 W9 1.9104(16) 6
O6 W5 1.9161(18) 6
O9 W12 1.935(13) 2_556
O10 W6 1.895(3) 6
O20 W11 1.896(11) 2_556
O23 Li2 2.47(5) 1_556
O34 Na1 2.58(3) 7_557
O41 Na2 2.53(5) 7_556
O49 Li2 2.22(5) 1_556
O50 Na3 2.85(4) 7_557
O57' O57 1.51(5) .
O57' Na3' 1.61(6) 7_557
O57' Na3 2.47(6) 7_557
O57 Li2 1.92(6) 1_556
O57 Na3' 2.75(6) 7_557
O58 Na3' 2.64(6) 7_557
O58 Na3 2.80(5) 7_557
O61' O61 1.12(5) .
O61' Na2 2.29(7) 2_556
O61' Li4 2.49(6) 3_455
O61 Na2 2.47(6) 2_556
O62 Na2 2.93(6) 2_556
O64' O64 1.80(7) .
O65' O65 0.89(5) .
O67 Na1 1.52(6) 7_557
O71 O71 1.44(17) 5_566
